data_7117574
loop_
_publ_author_name
'Mart\'i-Rujas, Javier'
'Bonafede, Simone'
'Tushi, Dorearta'
'Cametti, Massimo'

_publ_section_title
;
 Multiple single-crystal-to-single-crystal guest exchange in a dynamic 1D
 coordination polymer.
;
_journal_issue 62
_journal_name_full 'Chemical communications (Cambridge, England)'
_journal_page_first 12357
_journal_page_last 12360
_journal_paper_doi 10.1039/c5cc02372f
_journal_volume 51
_journal_year 2015
_chemical_formula_sum 'C32 H28 Cl4 N4 Zn'
_chemical_formula_weight 675.75
_chemical_name_systematic
;
 ?
;
_space_group_crystal_system orthorhombic
_space_group_IT_number 52
_space_group_name_Hall '-P 2a 2bc'
_space_group_name_H-M_alt 'P n n a'
_symmetry_space_group_name_Hall '-P 2a 2bc'
_symmetry_space_group_name_H-M 'P n n a'
_atom_sites_solution_hydrogens geom
_audit_creation_method SHELXL-2014
_audit_update_record
;
2015-05-28 deposited with the CCDC.
2015-06-11 downloaded from the CCDC.
;
_cell_angle_alpha 90
_cell_angle_beta 90
_cell_angle_gamma 90
_cell_formula_units_Z 4
_cell_length_a 14.7255(9)
_cell_length_b 22.4827(15)
_cell_length_c 10.2852(7)
_cell_measurement_reflns_used 4396
_cell_measurement_temperature 100(2)
_cell_measurement_theta_max 129.546
_cell_measurement_theta_min 9.456
_cell_volume 3405.1(4)
_computing_cell_refinement 'Bruker APEX2 Software Suite'
_computing_data_collection 'Bruker APEX2 Software Suite'
_computing_data_reduction 'Bruker APEX2 Software Suite'
_computing_molecular_graphics 'Bruker APEX2 Software Suite'
_computing_publication_material 'Bruker APEX2 Software Suite'
_computing_structure_refinement 'SHELXL-2014 (Sheldrick, 2014)'
_computing_structure_solution 'SHELXS-1997 (Sheldrick, 1990)'
_diffrn_ambient_temperature 100(2)
_diffrn_measured_fraction_theta_full 0.919
_diffrn_measured_fraction_theta_max 0.966
_diffrn_measurement_device_type CCD
_diffrn_measurement_method 'omega and phi scans'
_diffrn_radiation_type CuK\a
_diffrn_radiation_wavelength 1.54178
_diffrn_reflns_av_R_equivalents 0.1844
_diffrn_reflns_av_unetI/netI 0.0879
_diffrn_reflns_laue_measured_fraction_full 0.919
_diffrn_reflns_laue_measured_fraction_max 0.966
_diffrn_reflns_limit_h_max 10
_diffrn_reflns_limit_h_min -17
_diffrn_reflns_limit_k_max 26
_diffrn_reflns_limit_k_min -20
_diffrn_reflns_limit_l_max 10
_diffrn_reflns_limit_l_min -11
_diffrn_reflns_number 11111
_diffrn_reflns_point_group_measured_fraction_full 0.919
_diffrn_reflns_point_group_measured_fraction_max 0.966
_diffrn_reflns_theta_full 67.679
_diffrn_reflns_theta_max 65.608
_diffrn_reflns_theta_min 4.728
_diffrn_source 'Microfocus source Incoatec'
_exptl_absorpt_coefficient_mu 4.092
_exptl_absorpt_correction_T_max 0.7527
_exptl_absorpt_correction_T_min 0.5772
_exptl_absorpt_correction_type empirical
_exptl_absorpt_process_details SADABS
_exptl_crystal_colour colorless
_exptl_crystal_density_diffrn 1.318
_exptl_crystal_description prism
_exptl_crystal_F_000 1384
_exptl_crystal_size_max 0.265
_exptl_crystal_size_mid 0.095
_exptl_crystal_size_min 0.060
_refine_diff_density_max 0.944
_refine_diff_density_min -0.456
_refine_diff_density_rms 0.119
_refine_ls_extinction_method none
_refine_ls_goodness_of_fit_ref 1.053
_refine_ls_hydrogen_treatment constr
_refine_ls_matrix_type full
_refine_ls_number_parameters 225
_refine_ls_number_reflns 2844
_refine_ls_number_restraints 70
_refine_ls_restrained_S_all 1.061
_refine_ls_R_factor_all 0.0862
_refine_ls_R_factor_gt 0.0765
_refine_ls_shift/su_max 0.000
_refine_ls_shift/su_mean 0.000
_refine_ls_structure_factor_coef Fsqd
_refine_ls_weighting_details 'w=1/[\s^2^(Fo^2^)+(0.1540P)^2^+0.9490P] where P=(Fo^2^+2Fc^2^)/3'
_refine_ls_weighting_scheme calc
_refine_ls_wR_factor_gt 0.2036
_refine_ls_wR_factor_ref 0.2187
_reflns_Friedel_coverage 0.000
_reflns_number_gt 2288
_reflns_number_total 2844
_reflns_threshold_expression 'I > 2\s(I)'
_cod_data_source_file c5cc02372f2.cif
_cod_data_source_block 1_dce
_cod_database_code 7117574
_shelx_space_group_comment
;
The symmetry employed for this shelxl refinement is uniquely defined
by the following loop, which should always be used as a source of
symmetry information in preference to the above space-group names.
They are only intended as comments.
;
_shelx_estimated_absorpt_t_min 0.410
_shelx_estimated_absorpt_t_max 0.791
_shelxl_version_number 2014-3

loop_
_space_group_symop_operation_xyz
'x, y, z'
'-x+1/2, -y, z'
'-x+1/2, y+1/2, -z+1/2'
'x, -y+1/2, -z+1/2'
'-x, -y, -z'
'x-1/2, y, -z'
'x-1/2, -y-1/2, z-1/2'
'-x, y-1/2, z-1/2'

loop_
_atom_site_label
_atom_site_type_symbol
_atom_site_fract_x
_atom_site_fract_y
_atom_site_fract_z
_atom_site_U_iso_or_equiv
_atom_site_adp_type
_atom_site_occupancy
_atom_site_site_symmetry_order
_atom_site_calc_flag
_atom_site_refinement_flags_posn
_atom_site_refinement_flags_adp
_atom_site_refinement_flags_occupancy
_atom_site_disorder_assembly
_atom_site_disorder_group
Zn1 Zn 0.18045(4) 0.2500 1.2500 0.0526(3) Uani 1 2 d S T P . .
Cl2 Cl 0.10575(7) 0.33080(5) 1.19130(14) 0.0765(4) Uani 1 1 d . . . . .
N1 N 0.27250(18) 0.22654(13) 1.1065(3) 0.0508(8) Uani 1 1 d . . . . .
C6 C 0.3686(2) 0.08517(17) 0.9773(4) 0.0520(9) Uani 1 1 d . . . . .
C5 C 0.2902(2) 0.16923(15) 1.0850(4) 0.0487(8) Uani 1 1 d . . . . .
H5 H 0.2573 0.1403 1.1330 0.058 Uiso 1 1 calc R U . . .
C3 C 0.4027(2) 0.19292(19) 0.9281(4) 0.0577(10) Uani 1 1 d . . . . .
H3 H 0.4475 0.1818 0.8663 0.069 Uiso 1 1 calc R U . . .
C1 C 0.3197(2) 0.26740(19) 1.0401(5) 0.0580(10) Uani 1 1 d . . . . .
H1 H 0.3074 0.3083 1.0552 0.070 Uiso 1 1 calc R U . . .
C9 C 0.3895(2) -0.03763(17) 0.9427(4) 0.0550(10) Uani 1 1 d . . . . .
C8 C 0.3809(3) -0.01423(18) 1.0650(4) 0.0569(10) Uani 1 1 d . . . . .
H8 H 0.3823 -0.0398 1.1386 0.068 Uiso 1 1 calc R U . . .
C4 C 0.3550(2) 0.14959(16) 0.9950(4) 0.0490(9) Uani 1 1 d . . . . .
C7 C 0.3702(3) 0.04708(17) 1.0822(4) 0.0571(10) Uani 1 1 d . . . . .
H7 H 0.3639 0.0627 1.1675 0.069 Uiso 1 1 calc R U . . .
C11 C 0.3782(3) 0.0617(2) 0.8530(5) 0.0690(11) Uani 1 1 d . . . . .
H11 H 0.3786 0.0874 0.7796 0.083 Uiso 1 1 calc R U . . .
C10 C 0.3874(4) 0.0002(2) 0.8361(5) 0.0741(13) Uani 1 1 d . . . . .
H10 H 0.3923 -0.0158 0.7509 0.089 Uiso 1 1 calc R U . . .
C2 C 0.3851(3) 0.25226(18) 0.9510(5) 0.0606(10) Uani 1 1 d . . . . .
H2 H 0.4178 0.2822 0.9058 0.073 Uiso 1 1 calc R U . . .
C12 C 0.3980(2) -0.10228(18) 0.9274(5) 0.0577(10) Uani 1 1 d . . . . .
H12 H 0.4005 -0.1261 1.0036 0.069 Uiso 1 1 calc R U . . .
N2 N 0.4021(2) -0.12783(16) 0.8186(4) 0.0639(10) Uani 1 1 d . . . . .
C13 C 0.4046(3) -0.19287(19) 0.8195(5) 0.0605(11) Uani 1 1 d . . . . .
H13 H 0.4047 -0.2074 0.9114 0.073 Uiso 1 1 calc R U . . .
C14 C 0.4887(2) -0.2161(2) 0.7500(4) 0.0593(11) Uani 1 1 d . . . . .
H14A H 0.5439 -0.2012 0.7943 0.071 Uiso 1 1 calc R U . . .
H14B H 0.4895 -0.2013 0.6593 0.071 Uiso 1 1 calc R U . . .
C15 C 0.3206(3) -0.2156(2) 0.7508(5) 0.0756(17) Uani 1 1 d . . . . .
H15A H 0.3193 -0.2004 0.6606 0.091 Uiso 1 1 calc R U . . .
H15B H 0.2656 -0.2011 0.7963 0.091 Uiso 1 1 calc R U . . .
C3S C 0.7469(14) 0.5332(5) 0.983(5) 0.318(14) Uani 0.398(5) 1 d D U P A 1
Cl3 Cl 0.6277(5) 0.5633(2) 0.9728(5) 0.248(3) Uani 0.795(9) 1 d D U P A 1
C3T C 0.732(2) 0.5320(8) 0.910(4) 0.313(14) Uani 0.398(5) 1 d D U P A 1
C4S C 0.7269(17) 0.4703(8) 1.013(15) 0.326(16) Uani 0.102(5) 1 d D U P A 2
Cl4 Cl 0.613(3) 0.4745(15) 0.956(3) 0.340(16) Uani 0.205(9) 1 d D U P A 2
C4T C 0.703(7) 0.488(12) 0.844(8) 0.328(16) Uani 0.102(5) 1 d D U P A 2

loop_
_atom_site_aniso_label
_atom_site_aniso_U_11
_atom_site_aniso_U_22
_atom_site_aniso_U_33
_atom_site_aniso_U_23
_atom_site_aniso_U_13
_atom_site_aniso_U_12
Zn1 0.0385(5) 0.0542(5) 0.0651(6) -0.0163(3) 0.000 0.000
Cl2 0.0626(7) 0.0732(7) 0.0937(10) -0.0067(6) -0.0066(5) 0.0190(5)
N1 0.0405(14) 0.0489(16) 0.063(2) -0.0125(14) -0.0019(13) -0.0006(12)
C6 0.0393(16) 0.057(2) 0.060(2) -0.0159(17) 0.0006(15) 0.0010(14)
C5 0.0371(16) 0.0501(18) 0.059(2) -0.0124(16) 0.0004(14) -0.0036(14)
C3 0.0460(19) 0.069(2) 0.058(2) -0.007(2) 0.0059(16) 0.0000(16)
C1 0.055(2) 0.0498(19) 0.069(3) -0.0061(19) -0.0007(18) -0.0009(15)
C9 0.0427(18) 0.054(2) 0.068(3) -0.0196(18) 0.0055(16) -0.0043(14)
C8 0.056(2) 0.054(2) 0.061(2) -0.0111(18) 0.0053(17) -0.0039(16)
C4 0.0386(16) 0.0533(19) 0.055(2) -0.0129(16) -0.0014(15) 0.0013(13)
C7 0.062(2) 0.053(2) 0.056(2) -0.0163(18) 0.0082(17) -0.0015(16)
C11 0.090(3) 0.064(2) 0.054(3) -0.013(2) 0.000(2) 0.013(2)
C10 0.091(3) 0.072(3) 0.059(3) -0.026(2) 0.000(2) 0.014(2)
C2 0.056(2) 0.062(2) 0.064(3) 0.0015(18) 0.0032(19) -0.0078(16)
C12 0.0432(18) 0.056(2) 0.074(3) -0.020(2) 0.0058(16) -0.0045(15)
N2 0.064(2) 0.058(2) 0.070(2) -0.0243(17) 0.0052(16) -0.0020(15)
C13 0.056(2) 0.054(2) 0.072(3) -0.0251(19) 0.0041(18) -0.0024(17)
C14 0.0398(19) 0.067(3) 0.071(3) -0.0223(19) 0.0007(16) -0.0074(17)
C15 0.044(2) 0.067(3) 0.115(5) -0.040(3) 0.003(2) 0.0056(18)
C3S 0.52(3) 0.27(2) 0.16(2) -0.01(2) -0.02(2) 0.06(3)
Cl3 0.439(10) 0.176(4) 0.130(3) 0.010(3) -0.027(4) -0.004(5)
C3T 0.52(3) 0.29(2) 0.13(2) 0.00(2) 0.01(2) 0.05(3)
C4S 0.53(3) 0.30(3) 0.15(3) 0.00(3) -0.01(3) 0.03(3)
Cl4 0.56(4) 0.31(3) 0.146(17) -0.017(18) -0.04(2) -0.03(3)
C4T 0.54(3) 0.30(3) 0.15(3) -0.01(3) -0.02(3) 0.03(3)

loop_
_atom_type_symbol
_atom_type_description
_atom_type_scat_dispersion_real
_atom_type_scat_dispersion_imag
_atom_type_scat_source
C C 0.0181 0.0091 'International Tables Vol C Tables 4.2.6.8 and 6.1.1.4'
H H 0.0000 0.0000 'International Tables Vol C Tables 4.2.6.8 and 6.1.1.4'
N N 0.0311 0.0180 'International Tables Vol C Tables 4.2.6.8 and 6.1.1.4'
Cl Cl 0.3639 0.7018 'International Tables Vol C Tables 4.2.6.8 and 6.1.1.4'
Zn Zn -1.5491 0.6778 'International Tables Vol C Tables 4.2.6.8 and 6.1.1.4'

loop_
_geom_angle_atom_site_label_1
_geom_angle_atom_site_label_2
_geom_angle_atom_site_label_3
_geom_angle
_geom_angle_site_symmetry_1
_geom_angle_site_symmetry_3
N1 Zn1 N1 98.29(16) 4_557 .
N1 Zn1 Cl2 108.13(9) 4_557 .
N1 Zn1 Cl2 109.91(10) . .
N1 Zn1 Cl2 109.91(10) 4_557 4_557
N1 Zn1 Cl2 108.13(9) . 4_557
Cl2 Zn1 Cl2 120.24(7) . 4_557
C5 N1 C1 118.5(3) . .
C5 N1 Zn1 119.5(3) . .
C1 N1 Zn1 121.9(3) . .
C7 C6 C11 118.8(4) . .
C7 C6 C4 121.1(4) . .
C11 C6 C4 120.0(4) . .
N1 C5 C4 123.2(4) . .
C2 C3 C4 120.0(4) . .
N1 C1 C2 122.3(4) . .
C8 C9 C10 119.2(4) . .
C8 C9 C12 119.1(4) . .
C10 C9 C12 121.6(4) . .
C9 C8 C7 120.3(4) . .
C3 C4 C5 116.9(3) . .
C3 C4 C6 124.2(3) . .
C5 C4 C6 119.0(3) . .
C6 C7 C8 121.1(4) . .
C6 C11 C10 119.9(5) . .
C9 C10 C11 120.6(4) . .
C1 C2 C3 119.1(4) . .
N2 C12 C9 123.4(5) . .
C12 N2 C13 116.9(4) . .
N2 C13 C15 108.3(4) . .
N2 C13 C14 111.1(4) . .
C15 C13 C14 109.3(3) . .
C13 C14 C14 110.0(3) . 4_546
C13 C15 C15 110.1(4) . 4_546
C3T C3S C3S 89.1(15) . 2_665
C3T C3S C3T 66(2) . 2_665
C3S C3S C3T 28(2) 2_665 2_665
C3T C3S Cl3 73(2) . .
C3S C3S Cl3 114.5(19) 2_665 .
C3T C3S Cl3 117(2) 2_665 .
C3T Cl3 C3S 24(2) . .
C3S C3T C3T 86.4(11) . 2_665
C3S C3T C3S 63(2) . 2_665
C3T C3T C3S 28(2) 2_665 2_665
C3S C3T Cl3 83(2) . .
C3T C3T Cl3 131(3) 2_665 .
C3S C3T Cl3 109.7(19) 2_665 .
C4S C4S C4T 84(6) 2_665 .
C4S C4S Cl4 112(2) 2_665 .
C4T C4S Cl4 59(4) . .
C4S Cl4 C4T 61(8) . .
C4T C4T C4S 84(6) 2_665 .
C4T C4T Cl4 139(5) 2_665 .
C4S C4T Cl4 59(4) . .

loop_
_geom_bond_atom_site_label_1
_geom_bond_atom_site_label_2
_geom_bond_distance
_geom_bond_site_symmetry_2
Zn1 N1 2.072(3) 4_557
Zn1 N1 2.072(3) .
Zn1 Cl2 2.2079(12) .
Zn1 Cl2 2.2079(12) 4_557
N1 C5 1.333(5) .
N1 C1 1.339(5) .
C6 C7 1.378(6) .
C6 C11 1.390(6) .
C6 C4 1.473(5) .
C5 C4 1.400(5) .
C3 C2 1.379(6) .
C3 C4 1.384(6) .
C1 C2 1.372(6) .
C9 C8 1.369(6) .
C9 C10 1.388(7) .
C9 C12 1.467(5) .
C8 C7 1.399(6) .
C11 C10 1.400(7) .
C12 N2 1.259(5) .
N2 C13 1.463(6) .
C13 C15 1.514(6) .
C13 C14 1.522(5) .
C14 C14 1.526(9) 4_546
C15 C15 1.545(11) 4_546
C3S C3T 0.78(6) .
C3S C3S 1.49(2) 2_665
C3S C3T 1.67(3) 2_665
C3S Cl3 1.885(18) .
Cl3 C3T 1.81(2) .
C3T C3T 1.53(2) 2_665
C3T C3S 1.67(3) 2_665
C4S C4S 1.50(2) 2_665
C4S C4T 1.8(2) .
C4S Cl4 1.78(2) .
Cl4 C4T 1.78(2) .
C4T C4T 1.49(2) 2_665
